data_8000523
loop_
_publ_author_name
'Liu, Xiaoqing'
'Pan, Yanyan'
'Lei, Yunxiang'
'Liu, Nannan'
'Dai, Wenbo'
'Liu, Miaochang'
'Cai, Zhengxu'
'Wu, Huayue'
'Huang, Xiaobo'
'Dong, Yuping'

_publ_section_title
;
 Influence of Guest/Host Morphology on Room Temperature Phosphorescence
 Properties of Pure Organic Doped Systems.
;
_journal_name_full 'The journal of physical chemistry letters'
_journal_page_first 7357
_journal_page_last 7364
_journal_paper_doi 10.1021/acs.jpclett.1c01893
_journal_year 2021
_chemical_formula_sum 'C17 H19 N3 O'
_chemical_formula_weight 281.35
_space_group_crystal_system monoclinic
_space_group_IT_number 14
_space_group_name_Hall '-P 2ybc'
_space_group_name_H-M_alt 'P 1 21/c 1'
_atom_sites_solution_hydrogens geom
_audit_creation_method SHELXL-2013
_cell_angle_alpha 90
_cell_angle_beta 94.499(2)
_cell_angle_gamma 90
_cell_formula_units_Z 4
_cell_length_a 6.0201(2)
_cell_length_b 22.9725(8)
_cell_length_c 11.0281(4)
_cell_measurement_reflns_used 3439
_cell_measurement_temperature 293(2)
_cell_measurement_theta_max 54.942
_cell_measurement_theta_min 6.484
_cell_volume 1520.45(9)
_computing_cell_refinement 'Bruker SAINT'
_computing_data_collection 'Bruker APEX2'
_computing_data_reduction 'Bruker SAINT'
_computing_molecular_graphics 'Bruker SHELXTL'
_computing_publication_material 'Bruker SHELXTL'
_computing_structure_refinement 'SHELXL-2013 (Sheldrick, 2013)'
_computing_structure_solution 'SHELXS-97 (Sheldrick 2008)'
_diffrn_ambient_temperature 293(2)
_diffrn_measured_fraction_theta_full 0.991
_diffrn_measured_fraction_theta_max 0.992
_diffrn_measurement_device_type 'Bruker APEX-II CCD'
_diffrn_measurement_method '\f and \w scans'
_diffrn_radiation_type MoK\a
_diffrn_radiation_wavelength 0.71073
_diffrn_reflns_av_R_equivalents 0.0233
_diffrn_reflns_av_unetI/netI 0.0316
_diffrn_reflns_Laue_measured_fraction_full 0.991
_diffrn_reflns_Laue_measured_fraction_max 0.992
_diffrn_reflns_limit_h_max 7
_diffrn_reflns_limit_h_min -7
_diffrn_reflns_limit_k_max 23
_diffrn_reflns_limit_k_min -28
_diffrn_reflns_limit_l_max 12
_diffrn_reflns_limit_l_min -13
_diffrn_reflns_number 7440
_diffrn_reflns_point_group_measured_fraction_full 0.991
_diffrn_reflns_point_group_measured_fraction_max 0.992
_diffrn_reflns_theta_full 25.242
_diffrn_reflns_theta_max 25.997
_diffrn_reflns_theta_min 3.242
_exptl_absorpt_coefficient_mu 0.079
_exptl_absorpt_correction_T_max 0.7456
_exptl_absorpt_correction_T_min 0.6412
_exptl_absorpt_correction_type multi-scan
_exptl_absorpt_process_details sadabs
_exptl_crystal_colour yellow
_exptl_crystal_density_diffrn 1.229
_exptl_crystal_description prismatic
_exptl_crystal_F_000 600
_exptl_crystal_size_max 0.170
_exptl_crystal_size_mid 0.150
_exptl_crystal_size_min 0.120
_refine_diff_density_max 0.206
_refine_diff_density_min -0.162
_refine_diff_density_rms 0.033
_refine_ls_extinction_method none
_refine_ls_goodness_of_fit_ref 1.052
_refine_ls_hydrogen_treatment constr
_refine_ls_matrix_type full
_refine_ls_number_parameters 193
_refine_ls_number_reflns 2970
_refine_ls_number_restraints 0
_refine_ls_restrained_S_all 1.052
_refine_ls_R_factor_all 0.0660
_refine_ls_R_factor_gt 0.0498
_refine_ls_shift/su_max 0.001
_refine_ls_shift/su_mean 0.000
_refine_ls_structure_factor_coef Fsqd
_refine_ls_weighting_details 'w=1/[\s^2^(Fo^2^)+(0.0628P)^2^+0.3977P] where P=(Fo^2^+2Fc^2^)/3'
_refine_ls_weighting_scheme calc
_refine_ls_wR_factor_gt 0.1261
_refine_ls_wR_factor_ref 0.1396
_reflns_Friedel_coverage 0.000
_reflns_number_gt 2317
_reflns_number_total 2970
_reflns_threshold_expression 'I > 2\s(I)'
_cod_data_source_file jz1c01893_si_008.cif
_cod_data_source_block mo_dd21080_0m
_cod_original_sg_symbol_H-M 'P 21/c'
_cod_database_code 8000523
_shelx_space_group_comment
; 
The symmetry employed for this shelxl refinement is uniquely defined 
by the following loop, which should always be used as a source of 
symmetry information in preference to the above space-group names. 
They are only intended as comments. 
;
_shelx_estimated_absorpt_t_min 0.987
_shelx_estimated_absorpt_t_max 0.991
_shelxl_version_number 2013-4

loop_
_space_group_symop_operation_xyz
'x, y, z'
'-x, y+1/2, -z+1/2'
'-x, -y, -z'
'x, -y-1/2, z-1/2'

loop_
_atom_site_label
_atom_site_type_symbol
_atom_site_fract_x
_atom_site_fract_y
_atom_site_fract_z
_atom_site_U_iso_or_equiv
_atom_site_adp_type
_atom_site_occupancy
_atom_site_site_symmetry_order
_atom_site_calc_flag
_atom_site_refinement_flags_posn
_atom_site_refinement_flags_adp
_atom_site_refinement_flags_occupancy
_atom_site_disorder_assembly
_atom_site_disorder_group
O1 O 0.3005(2) 0.28715(5) 0.31070(12) 0.0522(4) Uani 1 1 d . . . . .
N1 N 0.7641(2) 0.43021(6) 0.31491(14) 0.0473(4) Uani 1 1 d . . . . .
N2 N -0.1092(4) 0.22936(9) 0.11719(18) 0.0814(6) Uani 1 1 d . . . . .
N3 N 0.5297(2) 0.38856(6) 0.44259(13) 0.0451(4) Uani 1 1 d . . . . .
C1 C 0.8020(3) 0.45124(7) 0.20341(17) 0.0472(4) Uani 1 1 d . . . . .
C2 C 0.6599(3) 0.44234(8) 0.10325(17) 0.0498(5) Uani 1 1 d . . . . .
H2 H 0.6806 0.4621 0.0314 0.060 Uiso 1 1 calc R U . . .
C3 C 0.4809(3) 0.40300(7) 0.10851(16) 0.0445(4) Uani 1 1 d . . . . .
C4 C 0.3317(3) 0.39071(8) 0.00637(17) 0.0505(5) Uani 1 1 d . . . . .
H4 H 0.3465 0.4110 -0.0655 0.061 Uiso 1 1 calc R U . . .
C5 C 0.1666(3) 0.35013(8) 0.00934(16) 0.0483(4) Uani 1 1 d . . . . .
C6 C 0.1626(3) 0.31583(7) 0.11641(16) 0.0456(4) Uani 1 1 d . . . . .
C7 C 0.3077(3) 0.32610(7) 0.21794(16) 0.0432(4) Uani 1 1 d . . . . .
C8 C 0.4542(3) 0.37434(7) 0.22149(15) 0.0412(4) Uani 1 1 d . . . . .
C9 C 0.5841(3) 0.39732(7) 0.32696(16) 0.0414(4) Uani 1 1 d . . . . .
C10 C 1.0093(3) 0.48753(9) 0.2004(2) 0.0593(5) Uani 1 1 d . . . . .
H10A H 1.0039 0.5190 0.2573 0.089 Uiso 1 1 calc R U . . .
H10B H 1.0187 0.5029 0.1200 0.089 Uiso 1 1 calc R U . . .
H10C H 1.1376 0.4638 0.2220 0.089 Uiso 1 1 calc R U . . .
C11 C -0.0005(4) 0.33910(10) -0.09672(18) 0.0656(6) Uani 1 1 d . . . . .
H11A H 0.0149 0.2998 -0.1247 0.098 Uiso 1 1 calc R U . . .
H11B H 0.0253 0.3657 -0.1613 0.098 Uiso 1 1 calc R U . . .
H11C H -0.1482 0.3447 -0.0719 0.098 Uiso 1 1 calc R U . . .
C12 C 0.0123(3) 0.26742(9) 0.11840(18) 0.0563(5) Uani 1 1 d . . . . .
C13 C 0.5062(4) 0.25844(9) 0.3485(2) 0.0698(6) Uani 1 1 d . . . . .
H13A H 0.5691 0.2420 0.2789 0.105 Uiso 1 1 calc R U . . .
H13B H 0.4785 0.2280 0.4051 0.105 Uiso 1 1 calc R U . . .
H13C H 0.6086 0.2861 0.3869 0.105 Uiso 1 1 calc R U . . .
C14 C 0.3042(3) 0.37783(9) 0.48022(18) 0.0556(5) Uani 1 1 d . . . . .
H14A H 0.2784 0.3365 0.4908 0.067 Uiso 1 1 calc R U . . .
H14B H 0.1919 0.3931 0.4207 0.067 Uiso 1 1 calc R U . . .
C15 C 0.3011(4) 0.40960(11) 0.59880(19) 0.0663(6) Uani 1 1 d . . . . .
H15A H 0.1991 0.3913 0.6510 0.080 Uiso 1 1 calc R U . . .
H15B H 0.2579 0.4499 0.5859 0.080 Uiso 1 1 calc R U . . .
C16 C 0.5389(4) 0.40506(12) 0.65308(19) 0.0699(6) Uani 1 1 d . . . . .
H16A H 0.5728 0.4355 0.7125 0.084 Uiso 1 1 calc R U . . .
H16B H 0.5668 0.3675 0.6915 0.084 Uiso 1 1 calc R U . . .
C17 C 0.6732(3) 0.41232(10) 0.54435(17) 0.0576(5) Uani 1 1 d . . . . .
H17A H 0.7060 0.4530 0.5309 0.069 Uiso 1 1 calc R U . . .
H17B H 0.8122 0.3909 0.5553 0.069 Uiso 1 1 calc R U . . .

loop_
_atom_site_aniso_label
_atom_site_aniso_U_11
_atom_site_aniso_U_22
_atom_site_aniso_U_33
_atom_site_aniso_U_23
_atom_site_aniso_U_13
_atom_site_aniso_U_12
O1 0.0510(7) 0.0537(7) 0.0510(8) 0.0122(6) -0.0021(6) -0.0086(6)
N1 0.0388(8) 0.0496(8) 0.0541(9) -0.0004(7) 0.0076(7) -0.0046(6)
N2 0.0891(14) 0.0823(13) 0.0707(13) 0.0013(10) -0.0075(11) -0.0365(12)
N3 0.0366(7) 0.0568(9) 0.0417(8) 0.0013(7) 0.0016(6) -0.0068(6)
C1 0.0430(9) 0.0436(9) 0.0566(11) -0.0015(8) 0.0145(9) -0.0009(7)
C2 0.0550(11) 0.0485(10) 0.0477(11) 0.0033(8) 0.0149(9) -0.0032(8)
C3 0.0469(10) 0.0437(9) 0.0440(10) -0.0012(7) 0.0092(8) 0.0020(7)
C4 0.0615(11) 0.0521(10) 0.0381(10) 0.0022(8) 0.0062(9) 0.0012(9)
C5 0.0542(10) 0.0496(10) 0.0407(10) -0.0047(8) 0.0017(8) 0.0032(8)
C6 0.0457(9) 0.0455(9) 0.0456(10) -0.0048(8) 0.0034(8) -0.0032(8)
C7 0.0432(9) 0.0449(9) 0.0420(10) 0.0012(7) 0.0054(7) 0.0000(7)
C8 0.0379(8) 0.0425(9) 0.0436(10) 0.0004(7) 0.0055(7) 0.0006(7)
C9 0.0353(8) 0.0432(9) 0.0457(10) 0.0010(7) 0.0024(7) 0.0017(7)
C10 0.0487(11) 0.0570(11) 0.0744(14) -0.0003(10) 0.0188(10) -0.0086(9)
C11 0.0759(14) 0.0715(13) 0.0472(12) -0.0030(10) -0.0076(10) -0.0058(11)
C12 0.0605(12) 0.0612(12) 0.0459(11) -0.0015(9) -0.0032(9) -0.0118(10)
C13 0.0697(14) 0.0563(12) 0.0824(16) 0.0168(11) -0.0006(12) 0.0089(10)
C14 0.0412(10) 0.0768(13) 0.0492(11) -0.0001(9) 0.0069(8) -0.0074(9)
C15 0.0606(13) 0.0829(15) 0.0567(13) -0.0061(11) 0.0136(11) -0.0054(11)
C16 0.0679(14) 0.0935(16) 0.0475(12) -0.0021(11) 0.0004(10) -0.0177(12)
C17 0.0488(10) 0.0751(13) 0.0478(11) -0.0009(9) -0.0047(9) -0.0130(10)

loop_
_atom_type_symbol
_atom_type_description
_atom_type_scat_dispersion_real
_atom_type_scat_dispersion_imag
_atom_type_scat_source
C C 0.0033 0.0016 'International Tables Vol C Tables 4.2.6.8 and 6.1.1.4'
H H 0.0000 0.0000 'International Tables Vol C Tables 4.2.6.8 and 6.1.1.4'
N N 0.0061 0.0033 'International Tables Vol C Tables 4.2.6.8 and 6.1.1.4'
O O 0.0106 0.0060 'International Tables Vol C Tables 4.2.6.8 and 6.1.1.4'

loop_
_geom_angle_atom_site_label_1
_geom_angle_atom_site_label_2
_geom_angle_atom_site_label_3
_geom_angle
_geom_angle_site_symmetry_1
_geom_angle_site_symmetry_3
_geom_angle_publ_flag
C7 O1 C13 116.27(14) . . ?
C9 N1 C1 119.13(16) . . ?
C9 N3 C17 119.53(14) . . ?
C9 N3 C14 125.91(15) . . ?
C17 N3 C14 110.35(15) . . ?
N1 C1 C2 122.91(16) . . ?
N1 C1 C10 114.60(17) . . ?
C2 C1 C10 122.44(17) . . ?
C1 C2 C3 119.81(17) . . ?
C1 C2 H2 120.1 . . ?
C3 C2 H2 120.1 . . ?
C2 C3 C4 122.35(17) . . ?
C2 C3 C8 117.97(17) . . ?
C4 C3 C8 119.67(16) . . ?
C5 C4 C3 122.40(17) . . ?
C5 C4 H4 118.8 . . ?
C3 C4 H4 118.8 . . ?
C4 C5 C6 117.28(17) . . ?
C4 C5 C11 122.72(17) . . ?
C6 C5 C11 119.94(17) . . ?
C7 C6 C5 121.76(16) . . ?
C7 C6 C12 118.56(16) . . ?
C5 C6 C12 119.62(17) . . ?
O1 C7 C6 116.10(15) . . ?
O1 C7 C8 123.37(16) . . ?
C6 C7 C8 120.53(16) . . ?
C7 C8 C3 116.68(15) . . ?
C7 C8 C9 127.12(15) . . ?
C3 C8 C9 116.20(15) . . ?
N1 C9 N3 115.79(16) . . ?
N1 C9 C8 121.13(16) . . ?
N3 C9 C8 123.06(15) . . ?
C1 C10 H10A 109.5 . . ?
C1 C10 H10B 109.5 . . ?
H10A C10 H10B 109.5 . . ?
C1 C10 H10C 109.5 . . ?
H10A C10 H10C 109.5 . . ?
H10B C10 H10C 109.5 . . ?
C5 C11 H11A 109.5 . . ?
C5 C11 H11B 109.5 . . ?
H11A C11 H11B 109.5 . . ?
C5 C11 H11C 109.5 . . ?
H11A C11 H11C 109.5 . . ?
H11B C11 H11C 109.5 . . ?
N2 C12 C6 178.3(2) . . ?
O1 C13 H13A 109.5 . . ?
O1 C13 H13B 109.5 . . ?
H13A C13 H13B 109.5 . . ?
O1 C13 H13C 109.5 . . ?
H13A C13 H13C 109.5 . . ?
H13B C13 H13C 109.5 . . ?
N3 C14 C15 103.84(15) . . ?
N3 C14 H14A 111.0 . . ?
C15 C14 H14A 111.0 . . ?
N3 C14 H14B 111.0 . . ?
C15 C14 H14B 111.0 . . ?
H14A C14 H14B 109.0 . . ?
C14 C15 C16 103.64(17) . . ?
C14 C15 H15A 111.0 . . ?
C16 C15 H15A 111.0 . . ?
C14 C15 H15B 111.0 . . ?
C16 C15 H15B 111.0 . . ?
H15A C15 H15B 109.0 . . ?
C17 C16 C15 103.17(17) . . ?
C17 C16 H16A 111.1 . . ?
C15 C16 H16A 111.1 . . ?
C17 C16 H16B 111.1 . . ?
C15 C16 H16B 111.1 . . ?
H16A C16 H16B 109.1 . . ?
N3 C17 C16 104.29(16) . . ?
N3 C17 H17A 110.9 . . ?
C16 C17 H17A 110.9 . . ?
N3 C17 H17B 110.9 . . ?
C16 C17 H17B 110.9 . . ?
H17A C17 H17B 108.9 . . ?

loop_
_geom_bond_atom_site_label_1
_geom_bond_atom_site_label_2
_geom_bond_distance
_geom_bond_site_symmetry_2
_geom_bond_publ_flag
O1 C7 1.362(2) . ?
O1 C13 1.436(2) . ?
N1 C9 1.336(2) . ?
N1 C1 1.357(2) . ?
N2 C12 1.140(2) . ?
N3 C9 1.356(2) . ?
N3 C17 1.467(2) . ?
N3 C14 1.471(2) . ?
C1 C2 1.358(3) . ?
C1 C10 1.503(2) . ?
C2 C3 1.411(2) . ?
C2 H2 0.9300 . ?
C3 C4 1.413(3) . ?
C3 C8 1.429(2) . ?
C4 C5 1.365(3) . ?
C4 H4 0.9300 . ?
C5 C6 1.421(3) . ?
C5 C11 1.503(3) . ?
C6 C7 1.385(2) . ?
C6 C12 1.435(3) . ?
C7 C8 1.415(2) . ?
C8 C9 1.449(2) . ?
C10 H10A 0.9600 . ?
C10 H10B 0.9600 . ?
C10 H10C 0.9600 . ?
C11 H11A 0.9600 . ?
C11 H11B 0.9600 . ?
C11 H11C 0.9600 . ?
C13 H13A 0.9600 . ?
C13 H13B 0.9600 . ?
C13 H13C 0.9600 . ?
C14 C15 1.499(3) . ?
C14 H14A 0.9700 . ?
C14 H14B 0.9700 . ?
C15 C16 1.511(3) . ?
C15 H15A 0.9700 . ?
C15 H15B 0.9700 . ?
C16 C17 1.507(3) . ?
C16 H16A 0.9700 . ?
C16 H16B 0.9700 . ?
C17 H17A 0.9700 . ?
C17 H17B 0.9700 . ?

loop_
_geom_hbond_atom_site_label_D
_geom_hbond_atom_site_label_H
_geom_hbond_atom_site_label_A
_geom_hbond_distance_DH
_geom_hbond_distance_HA
_geom_hbond_distance_DA
_geom_hbond_angle_DHA
_geom_hbond_site_symmetry_A
C14 H14A O1 0.97 2.30 2.798(2) 111.0 .
C13 H13C N3 0.96 2.49 3.164(3) 127.3 .
C13 H13C N3 0.96 2.49 3.164(3) 127.3 .
C14 H14A O1 0.97 2.30 2.798(2) 111.0 .

loop_
_geom_torsion_atom_site_label_1
_geom_torsion_atom_site_label_2
_geom_torsion_atom_site_label_3
_geom_torsion_atom_site_label_4
_geom_torsion
_geom_torsion_site_symmetry_1
_geom_torsion_site_symmetry_2
_geom_torsion_site_symmetry_3
_geom_torsion_site_symmetry_4
_geom_torsion_publ_flag
C9 N1 C1 C2 2.7(3) . . . . ?
C9 N1 C1 C10 -179.85(15) . . . . ?
N1 C1 C2 C3 -9.4(3) . . . . ?
C10 C1 C2 C3 173.36(16) . . . . ?
C1 C2 C3 C4 -178.13(16) . . . . ?
C1 C2 C3 C8 0.9(2) . . . . ?
C2 C3 C4 C5 176.01(17) . . . . ?
C8 C3 C4 C5 -3.0(3) . . . . ?
C3 C4 C5 C6 -6.2(3) . . . . ?
C3 C4 C5 C11 176.61(18) . . . . ?
C4 C5 C6 C7 5.3(3) . . . . ?
C11 C5 C6 C7 -177.37(17) . . . . ?
C4 C5 C6 C12 -171.59(17) . . . . ?
C11 C5 C6 C12 5.7(3) . . . . ?
C13 O1 C7 C6 122.85(18) . . . . ?
C13 O1 C7 C8 -56.5(2) . . . . ?
C5 C6 C7 O1 -174.45(16) . . . . ?
C12 C6 C7 O1 2.5(2) . . . . ?
C5 C6 C7 C8 4.9(3) . . . . ?
C12 C6 C7 C8 -178.13(16) . . . . ?
O1 C7 C8 C3 165.50(15) . . . . ?
C6 C7 C8 C3 -13.8(2) . . . . ?
O1 C7 C8 C9 -13.2(3) . . . . ?
C6 C7 C8 C9 167.48(16) . . . . ?
C2 C3 C8 C7 -166.17(15) . . . . ?
C4 C3 C8 C7 12.9(2) . . . . ?
C2 C3 C8 C9 12.7(2) . . . . ?
C4 C3 C8 C9 -168.23(15) . . . . ?
C1 N1 C9 N3 -166.00(15) . . . . ?
C1 N1 C9 C8 12.3(2) . . . . ?
C17 N3 C9 N1 -3.1(2) . . . . ?
C14 N3 C9 N1 151.54(17) . . . . ?
C17 N3 C9 C8 178.66(16) . . . . ?
C14 N3 C9 C8 -26.7(3) . . . . ?
C7 C8 C9 N1 158.92(16) . . . . ?
C3 C8 C9 N1 -19.8(2) . . . . ?
C7 C8 C9 N3 -22.9(3) . . . . ?
C3 C8 C9 N3 158.35(16) . . . . ?
C9 N3 C14 C15 -143.01(18) . . . . ?
C17 N3 C14 C15 13.6(2) . . . . ?
N3 C14 C15 C16 -32.1(2) . . . . ?
C14 C15 C16 C17 38.7(2) . . . . ?
C9 N3 C17 C16 168.77(17) . . . . ?
C14 N3 C17 C16 10.5(2) . . . . ?
C15 C16 C17 N3 -30.1(2) . . . . ?
